data_4107325
loop_
_publ_author_name
'Wei He'
'Ildiko R. Herrick'
'Tulay A. Atesin'
'Patrick A. Caruana'
'Colleen A. Kellenberger'
'Alison J. Frontier'

_publ_section_title
;
 Polarizing the Nazarov Cyclization: The Impact of Dienone Substitution
 Pattern on Reactivity and Selectivity
;
_journal_name_full 'Journal of the American Chemical Society'
_journal_page_first 1003
_journal_page_last 1011
_journal_paper_doi 10.1021/ja077162g
_journal_volume 130
_journal_year 2008
_chemical_formula_moiety 'C19 H22 O7'
_chemical_formula_sum 'C19 H22 O7'
_chemical_formula_weight 362.37
_chemical_name_common frowh05
_chemical_name_systematic
;
 ?
;
_space_group_IT_number 14
_symmetry_cell_setting monoclinic
_symmetry_space_group_name_Hall '-P 2ybc'
_symmetry_space_group_name_H-M 'P 1 21/c 1'
_atom_sites_solution_hydrogens geom
_atom_sites_solution_primary direct
_atom_sites_solution_secondary difmap
_audit_creation_method SHELXL-97
_cell_angle_alpha 90.00
_cell_angle_beta 109.881(1)
_cell_angle_gamma 90.00
_cell_formula_units_Z 4
_cell_length_a 10.1639(19)
_cell_length_b 12.297(2)
_cell_length_c 14.944(3)
_cell_measurement_reflns_used 6741
_cell_measurement_temperature 193(2)
_cell_volume 1756.5(6)
_computing_cell_refinement 'SAINT (Bruker, 2003)'
_computing_data_collection 'SMART (Bruker, 2003)'
_computing_data_reduction 'SAINT (Bruker, 2003)'
_computing_molecular_graphics 'SHELXTL (Bruker, 2000)'
_computing_publication_material 'SHELXTL (Bruker, 2000)'
_computing_structure_refinement 'SHELXL-97 (Sheldrick, 1997)'
_computing_structure_solution 'SHELXS-97 (Sheldrick, 1997)'
_diffrn_ambient_temperature 193(2)
_diffrn_measured_fraction_theta_full 0.992
_diffrn_measured_fraction_theta_max 0.992
_diffrn_measurement_device_type 'Siemens SMART CCD Platform'
_diffrn_measurement_method 'area detector, \w scans per \f'
_diffrn_radiation_monochromator graphite
_diffrn_radiation_source 'normal-focus sealed tube'
_diffrn_radiation_type MoK\a
_diffrn_radiation_wavelength 0.71073
_diffrn_reflns_av_R_equivalents 0.0360
_diffrn_reflns_av_sigmaI/netI 0.0271
_diffrn_reflns_limit_h_max 13
_diffrn_reflns_limit_h_min -13
_diffrn_reflns_limit_k_max 16
_diffrn_reflns_limit_k_min -16
_diffrn_reflns_limit_l_max 19
_diffrn_reflns_limit_l_min -19
_diffrn_reflns_number 15190
_diffrn_reflns_theta_full 27.87
_diffrn_reflns_theta_max 27.87
_diffrn_reflns_theta_min 2.13
_exptl_absorpt_coefficient_mu 0.105
_exptl_absorpt_correction_T_max 0.9693
_exptl_absorpt_correction_T_min 0.9554
_exptl_absorpt_correction_type multi-scan
_exptl_absorpt_process_details 'SADABS (Blessing, 1995)'
_exptl_crystal_colour colorless
_exptl_crystal_density_diffrn 1.370
_exptl_crystal_description block
_exptl_crystal_F_000 768
_exptl_crystal_size_max 0.44
_exptl_crystal_size_mid 0.34
_exptl_crystal_size_min 0.30
_refine_diff_density_max 0.263
_refine_diff_density_min -0.276
_refine_diff_density_rms 0.048
_refine_ls_extinction_method none
_refine_ls_goodness_of_fit_ref 1.030
_refine_ls_hydrogen_treatment refall
_refine_ls_matrix_type full
_refine_ls_number_parameters 323
_refine_ls_number_reflns 4154
_refine_ls_number_restraints 0
_refine_ls_restrained_S_all 1.030
_refine_ls_R_factor_all 0.0605
_refine_ls_R_factor_gt 0.0452
_refine_ls_shift/su_max 0.000
_refine_ls_shift/su_mean 0.000
_refine_ls_structure_factor_coef Fsqd
_refine_ls_weighting_details 'calc w=1/[\s^2^(Fo^2^)+(0.0557P)^2^+0.5487P] where P=(Fo^2^+2Fc^2^)/3'
_refine_ls_weighting_scheme calc
_refine_ls_wR_factor_gt 0.1070
_refine_ls_wR_factor_ref 0.1143
_reflns_number_gt 3281
_reflns_number_total 4154
_reflns_threshold_expression >2sigma(I)
_cod_data_source_file ja077162gsi20070915_124042.cif
_cod_data_source_block frowh05
_cod_original_cell_volume 1756.4(6)
_cod_database_code 4107325

loop_
_symmetry_equiv_pos_as_xyz
'x, y, z'
'-x, y+1/2, -z+1/2'
'-x, -y, -z'
'x, -y-1/2, z-1/2'

loop_
_atom_site_label
_atom_site_type_symbol
_atom_site_fract_x
_atom_site_fract_y
_atom_site_fract_z
_atom_site_U_iso_or_equiv
_atom_site_adp_type
_atom_site_occupancy
_atom_site_symmetry_multiplicity
_atom_site_calc_flag
O1 O 0.96918(11) 0.24881(10) 0.57130(8) 0.0425(3) Uani 1 1 d
O2 O 0.71990(13) 0.42497(9) 0.52829(9) 0.0418(3) Uani 1 1 d
O3 O 0.55141(11) 0.31038(9) 0.44512(8) 0.0352(3) Uani 1 1 d
O4 O 1.06043(10) 0.18364(9) 0.76989(8) 0.0346(3) Uani 1 1 d
O5 O 0.41788(11) 0.30376(8) 0.65288(9) 0.0389(3) Uani 1 1 d
O6 O 0.22776(12) -0.06155(9) 0.61745(10) 0.0474(3) Uani 1 1 d
O7 O 0.69661(10) 0.00616(8) 0.64029(8) 0.0330(3) Uani 1 1 d
C1 C 0.73028(14) 0.23671(11) 0.57393(10) 0.0248(3) Uani 1 1 d
H1 H 0.7025(16) 0.1720(13) 0.5372(11) 0.023(4) Uiso 1 1 d
C2 C 0.88984(14) 0.23461(12) 0.61532(11) 0.0280(3) Uani 1 1 d
C3 C 0.92535(14) 0.20487(11) 0.71533(10) 0.0265(3) Uani 1 1 d
C5 C 1.07640(17) 0.15940(15) 0.86849(12) 0.0378(4) Uani 1 1 d
H5A H 1.164(2) 0.1179(15) 0.8911(13) 0.041(5) Uiso 1 1 d
H5B H 1.085(2) 0.2311(16) 0.9046(13) 0.046(5) Uiso 1 1 d
C6 C 0.95638(18) 0.09476(14) 0.87901(12) 0.0373(4) Uani 1 1 d
H6A H 0.9766(18) 0.0809(15) 0.9487(14) 0.041(5) Uiso 1 1 d
H6B H 0.9526(18) 0.0233(16) 0.8452(13) 0.041(5) Uiso 1 1 d
C7 C 0.81984(16) 0.15722(13) 0.83658(11) 0.0303(3) Uani 1 1 d
H7A H 0.7369(18) 0.1095(14) 0.8290(12) 0.034(4) Uiso 1 1 d
H7B H 0.8139(18) 0.2154(15) 0.8758(12) 0.035(5) Uiso 1 1 d
C8 C 0.81193(14) 0.19713(11) 0.74095(10) 0.0248(3) Uani 1 1 d
C9 C 0.67978(14) 0.22876(11) 0.66145(10) 0.0233(3) Uani 1 1 d
H9 H 0.6501(16) 0.3008(14) 0.6759(11) 0.028(4) Uiso 1 1 d
C11 C 0.67115(15) 0.33513(12) 0.51453(10) 0.0269(3) Uani 1 1 d
C12 C 0.4749(2) 0.39929(17) 0.38747(14) 0.0435(4) Uani 1 1 d
H12A H 0.443(3) 0.448(2) 0.4218(18) 0.078(8) Uiso 1 1 d
H12B H 0.522(3) 0.430(2) 0.3493(18) 0.074(7) Uiso 1 1 d
H12C H 0.384(3) 0.366(2) 0.3420(19) 0.083(8) Uiso 1 1 d
C13 C 0.55634(14) 0.15362(11) 0.64804(9) 0.0232(3) Uani 1 1 d
C14 C 0.42608(14) 0.19345(11) 0.64466(10) 0.0251(3) Uani 1 1 d
C15 C 0.31204(15) 0.12492(12) 0.63441(11) 0.0282(3) Uani 1 1 d
H15 H 0.2254(19) 0.1529(14) 0.6329(12) 0.034(4) Uiso 1 1 d
C16 C 0.33072(15) 0.01409(12) 0.62742(11) 0.0297(3) Uani 1 1 d
C17 C 0.45746(15) -0.02929(12) 0.62847(11) 0.0289(3) Uani 1 1 d
H17 H 0.4655(18) -0.1056(15) 0.6238(12) 0.036(4) Uiso 1 1 d
C18 C 0.56778(14) 0.04076(11) 0.63823(10) 0.0252(3) Uani 1 1 d
C19 C 0.28419(18) 0.35125(15) 0.63347(16) 0.0423(4) Uani 1 1 d
H19A H 0.296(3) 0.425(2) 0.6377(17) 0.076(7) Uiso 1 1 d
H19B H 0.239(2) 0.3224(19) 0.6824(17) 0.068(7) Uiso 1 1 d
H19C H 0.220(3) 0.330(2) 0.5730(19) 0.077(8) Uiso 1 1 d
C20 C 0.1054(3) -0.0268(2) 0.6339(3) 0.0780(9) Uani 1 1 d
H20A H 0.058(2) 0.023(2) 0.5881(16) 0.061(7) Uiso 1 1 d
H20B H 0.048(3) -0.090(2) 0.6260(19) 0.093(9) Uiso 1 1 d
H20C H 0.121(3) 0.013(3) 0.692(2) 0.113(12) Uiso 1 1 d
C21 C 0.70939(19) -0.10354(14) 0.61385(15) 0.0402(4) Uani 1 1 d
H21A H 0.804(2) -0.1103(18) 0.6133(15) 0.060(6) Uiso 1 1 d
H21B H 0.700(2) -0.1524(18) 0.6619(15) 0.053(6) Uiso 1 1 d
H21C H 0.641(2) -0.1211(17) 0.5525(16) 0.055(6) Uiso 1 1 d

loop_
_atom_site_aniso_label
_atom_site_aniso_U_11
_atom_site_aniso_U_22
_atom_site_aniso_U_33
_atom_site_aniso_U_23
_atom_site_aniso_U_13
_atom_site_aniso_U_12
O1 0.0286(6) 0.0613(8) 0.0431(7) 0.0133(6) 0.0193(5) 0.0038(5)
O2 0.0434(7) 0.0278(6) 0.0497(7) 0.0036(5) 0.0100(5) -0.0017(5)
O3 0.0278(6) 0.0396(6) 0.0337(6) 0.0031(5) 0.0049(4) 0.0043(4)
O4 0.0200(5) 0.0447(7) 0.0368(6) 0.0074(5) 0.0068(4) 0.0004(4)
O5 0.0225(5) 0.0225(5) 0.0714(8) -0.0081(5) 0.0157(5) 0.0006(4)
O6 0.0307(6) 0.0303(6) 0.0871(10) -0.0110(6) 0.0278(6) -0.0111(5)
O7 0.0237(5) 0.0247(5) 0.0518(7) -0.0066(5) 0.0144(5) 0.0021(4)
C1 0.0229(7) 0.0231(7) 0.0292(7) -0.0014(6) 0.0100(6) -0.0011(5)
C2 0.0230(7) 0.0272(7) 0.0360(8) 0.0016(6) 0.0127(6) 0.0005(5)
C3 0.0207(7) 0.0256(7) 0.0322(8) 0.0009(6) 0.0076(6) -0.0011(5)
C5 0.0286(8) 0.0423(10) 0.0368(9) 0.0078(7) 0.0039(7) 0.0012(7)
C6 0.0383(9) 0.0360(9) 0.0361(9) 0.0067(7) 0.0108(7) -0.0006(7)
C7 0.0294(8) 0.0332(8) 0.0292(8) -0.0001(6) 0.0110(6) -0.0049(6)
C8 0.0230(7) 0.0219(7) 0.0287(7) -0.0030(5) 0.0079(6) -0.0037(5)
C9 0.0214(7) 0.0202(7) 0.0297(7) -0.0016(5) 0.0107(5) -0.0016(5)
C11 0.0253(7) 0.0292(8) 0.0285(7) -0.0007(6) 0.0122(6) 0.0023(6)
C12 0.0363(9) 0.0550(11) 0.0359(9) 0.0087(8) 0.0080(8) 0.0175(8)
C13 0.0203(6) 0.0239(7) 0.0261(7) -0.0019(5) 0.0087(5) -0.0020(5)
C14 0.0236(7) 0.0231(7) 0.0289(7) -0.0034(5) 0.0092(6) -0.0013(5)
C15 0.0209(7) 0.0288(7) 0.0364(8) -0.0048(6) 0.0117(6) -0.0026(5)
C16 0.0248(7) 0.0275(7) 0.0379(8) -0.0042(6) 0.0120(6) -0.0074(6)
C17 0.0299(8) 0.0202(7) 0.0365(8) -0.0041(6) 0.0114(6) -0.0023(6)
C18 0.0215(7) 0.0260(7) 0.0277(7) -0.0022(5) 0.0078(5) 0.0017(5)
C19 0.0302(9) 0.0281(9) 0.0662(13) -0.0022(8) 0.0133(8) 0.0062(7)
C20 0.0418(12) 0.0407(12) 0.169(3) -0.0074(17) 0.0581(17) -0.0127(10)
C21 0.0352(9) 0.0284(8) 0.0585(12) -0.0082(8) 0.0179(9) 0.0058(7)

loop_
_atom_type_symbol
_atom_type_description
_atom_type_scat_dispersion_real
_atom_type_scat_dispersion_imag
_atom_type_scat_source
C C 0.0033 0.0016 'International Tables Vol C Tables 4.2.6.8 and 6.1.1.4'
H H 0.0000 0.0000 'International Tables Vol C Tables 4.2.6.8 and 6.1.1.4'
O O 0.0106 0.0060 'International Tables Vol C Tables 4.2.6.8 and 6.1.1.4'

loop_
_geom_angle_atom_site_label_1
_geom_angle_atom_site_label_2
_geom_angle_atom_site_label_3
_geom_angle
C11 O3 C12 116.96(14)
C3 O4 C5 112.79(11)
C14 O5 C19 118.33(12)
C16 O6 C20 117.45(14)
C18 O7 C21 117.75(12)
C11 C1 C2 114.20(12)
C11 C1 C9 111.48(11)
C2 C1 C9 105.42(11)
C11 C1 H1 110.6(9)
C2 C1 H1 106.6(9)
C9 C1 H1 108.2(9)
O1 C2 C3 127.75(14)
O1 C2 C1 125.99(14)
C3 C2 C1 106.13(11)
C8 C3 O4 127.37(13)
C8 C3 C2 111.98(13)
O4 C3 C2 120.57(12)
O4 C5 C6 113.40(13)
O4 C5 H5A 103.4(11)
C6 C5 H5A 111.0(11)
O4 C5 H5B 108.6(11)
C6 C5 H5B 108.9(11)
H5A C5 H5B 111.4(15)
C5 C6 C7 110.21(14)
C5 C6 H6A 108.0(10)
C7 C6 H6A 110.7(10)
C5 C6 H6B 107.6(10)
C7 C6 H6B 110.9(10)
H6A C6 H6B 109.4(15)
C8 C7 C6 108.08(13)
C8 C7 H7A 108.4(10)
C6 C7 H7A 111.3(10)
C8 C7 H7B 110.7(11)
C6 C7 H7B 111.6(11)
H7A C7 H7B 106.7(14)
C3 C8 C7 121.94(13)
C3 C8 C9 112.30(12)
C7 C8 C9 125.72(12)
C8 C9 C13 114.95(11)
C8 C9 C1 102.54(11)
C13 C9 C1 114.86(11)
C8 C9 H9 108.4(9)
C13 C9 H9 106.0(9)
C1 C9 H9 109.9(9)
O2 C11 O3 123.78(14)
O2 C11 C1 125.62(13)
O3 C11 C1 110.54(12)
O3 C12 H12A 112.3(16)
O3 C12 H12B 112.6(15)
H12A C12 H12B 115(2)
O3 C12 H12C 105.8(15)
H12A C12 H12C 103(2)
H12B C12 H12C 107(2)
C14 C13 C18 116.99(12)
C14 C13 C9 121.54(12)
C18 C13 C9 121.47(12)
O5 C14 C13 115.52(12)
O5 C14 C15 122.28(12)
C13 C14 C15 122.20(13)
C16 C15 C14 118.12(13)
C16 C15 H15 120.7(11)
C14 C15 H15 121.2(11)
O6 C16 C15 123.85(13)
O6 C16 C17 114.31(13)
C15 C16 C17 121.83(13)
C18 C17 C16 118.55(13)
C18 C17 H17 122.6(11)
C16 C17 H17 118.9(11)
O7 C18 C17 123.02(13)
O7 C18 C13 114.69(12)
C17 C18 C13 122.28(13)
O5 C19 H19A 107.2(16)
O5 C19 H19B 109.6(12)
H19A C19 H19B 112(2)
O5 C19 H19C 112.4(15)
H19A C19 H19C 112(2)
H19B C19 H19C 104.3(19)
O6 C20 H20A 110.1(15)
O6 C20 H20B 105.7(17)
H20A C20 H20B 107(2)
O6 C20 H20C 115.5(19)
H20A C20 H20C 103(3)
H20B C20 H20C 115(3)
O7 C21 H21A 105.5(13)
O7 C21 H21B 110.0(13)
H21A C21 H21B 107.4(18)
O7 C21 H21C 111.8(12)
H21A C21 H21C 111.5(17)
H21B C21 H21C 110.4(18)

loop_
_geom_bond_atom_site_label_1
_geom_bond_atom_site_label_2
_geom_bond_distance
O1 C2 1.2143(18)
O2 C11 1.1996(18)
O3 C11 1.3384(18)
O3 C12 1.445(2)
O4 C3 1.3625(17)
O4 C5 1.457(2)
O5 C14 1.3671(17)
O5 C19 1.4154(19)
O6 C16 1.3698(17)
O6 C20 1.414(2)
O7 C18 1.3672(16)
O7 C21 1.4239(19)
C1 C11 1.500(2)
C1 C2 1.527(2)
C1 C9 1.5621(19)
C1 H1 0.953(16)
C2 C3 1.460(2)
C3 C8 1.3359(19)
C5 C6 1.508(2)
C5 H5A 0.978(19)
C5 H5B 1.02(2)
C6 C7 1.523(2)
C6 H6A 1.005(19)
C6 H6B 1.01(2)
C7 C8 1.487(2)
C7 H7A 1.001(18)
C7 H7B 0.940(19)
C8 C9 1.5105(19)
C9 C13 1.5155(18)
C9 H9 0.983(17)
C12 H12A 0.91(3)
C12 H12B 0.94(3)
C12 H12C 1.03(3)
C13 C14 1.3963(19)
C13 C18 1.404(2)
C14 C15 1.3988(19)
C15 C16 1.385(2)
C15 H15 0.938(18)
C16 C17 1.389(2)
C17 C18 1.382(2)
C17 H17 0.946(18)
C19 H19A 0.91(3)
C19 H19B 1.05(2)
C19 H19C 0.95(3)
C20 H20A 0.92(2)
C20 H20B 0.96(3)
C20 H20C 0.96(3)
C21 H21A 0.97(2)
C21 H21B 0.96(2)
C21 H21C 0.97(2)

loop_
_geom_torsion_atom_site_label_1
_geom_torsion_atom_site_label_2
_geom_torsion_atom_site_label_3
_geom_torsion_atom_site_label_4
_geom_torsion
C11 C1 C2 O1 -50.3(2)
C9 C1 C2 O1 -173.04(15)
C11 C1 C2 C3 133.56(13)
C9 C1 C2 C3 10.84(14)
C5 O4 C3 C8 -5.6(2)
C5 O4 C3 C2 177.84(13)
O1 C2 C3 C8 179.28(15)
C1 C2 C3 C8 -4.69(16)
O1 C2 C3 O4 -3.7(2)
C1 C2 C3 O4 172.34(12)
C3 O4 C5 C6 36.90(19)
O4 C5 C6 C7 -59.76(19)
C5 C6 C7 C8 47.74(18)
O4 C3 C8 C7 -3.0(2)
C2 C3 C8 C7 173.81(13)
O4 C3 C8 C9 179.27(13)
C2 C3 C8 C9 -3.95(17)
C6 C7 C8 C3 -19.2(2)
C6 C7 C8 C9 158.24(13)
C3 C8 C9 C13 135.83(13)
C7 C8 C9 C13 -41.82(19)
C3 C8 C9 C1 10.48(15)
C7 C8 C9 C1 -167.17(13)
C11 C1 C9 C8 -136.94(12)
C2 C1 C9 C8 -12.50(13)
C11 C1 C9 C13 97.65(14)
C2 C1 C9 C13 -137.90(12)
C12 O3 C11 O2 -3.2(2)
C12 O3 C11 C1 174.22(13)
C2 C1 C11 O2 -34.3(2)
C9 C1 C11 O2 85.07(17)
C2 C1 C11 O3 148.34(12)
C9 C1 C11 O3 -92.31(14)
C8 C9 C13 C14 128.09(14)
C1 C9 C13 C14 -113.25(14)
C8 C9 C13 C18 -52.06(17)
C1 C9 C13 C18 66.60(17)
C19 O5 C14 C13 169.10(15)
C19 O5 C14 C15 -11.5(2)
C18 C13 C14 O5 -178.99(12)
C9 C13 C14 O5 0.87(19)
C18 C13 C14 C15 1.6(2)
C9 C13 C14 C15 -178.57(13)
O5 C14 C15 C16 -179.45(14)
C13 C14 C15 C16 0.0(2)
C20 O6 C16 C15 -12.9(3)
C20 O6 C16 C17 168.2(2)
C14 C15 C16 O6 179.82(14)
C14 C15 C16 C17 -1.3(2)
O6 C16 C17 C18 179.99(13)
C15 C16 C17 C18 1.0(2)
C21 O7 C18 C17 11.8(2)
C21 O7 C18 C13 -168.94(14)
C16 C17 C18 O7 179.85(13)
C16 C17 C18 C13 0.7(2)
C14 C13 C18 O7 178.86(12)
C9 C13 C18 O7 -1.00(19)
C14 C13 C18 C17 -1.9(2)
C9 C13 C18 C17 178.25(13)
